data_4038880
loop_
_publ_author_name
'Schick, Tobias H. G.'
'Rominger, Frank'
'Mastalerz, Michael'

_publ_section_title
;
 Examination of the Dynamic Covalent Chemistry of [2 + 3]-Imine Cages.
;
_journal_name_full 'The Journal of organic chemistry'
_journal_paper_doi 10.1021/acs.joc.0c01887
_journal_year 2020
_chemical_formula_sum 'C90 H108 N6'
_chemical_formula_weight 1273.82
_space_group_crystal_system orthorhombic
_space_group_IT_number 52
_space_group_name_Hall '-P 2a 2bc'
_space_group_name_H-M_alt 'P n n a'
_atom_sites_solution_hydrogens geom
_audit_creation_method SHELXL-2018/3
_cell_angle_alpha 90
_cell_angle_beta 90
_cell_angle_gamma 90
_cell_formula_units_Z 4
_cell_length_a 29.9197(13)
_cell_length_b 21.7163(8)
_cell_length_c 12.1918(4)
_cell_measurement_reflns_used 9058
_cell_measurement_temperature 200(2)
_cell_measurement_theta_max 67.48
_cell_measurement_theta_min 2.95
_cell_volume 7921.6(5)
_computing_cell_refinement 'X-Area Recipe 1.33.0.0 (STOE, 2015)'
_computing_data_collection 'X-Area Pilatus3_SV 1.31.144.0 (STOE, 2018)'
_computing_data_reduction 'X-Area Integrate 1.73.0.0 (STOE, 2018)'
_computing_molecular_graphics 'Bruker SHELXTL'
_computing_publication_material 'Bruker SHELXTL'
_computing_structure_refinement 'SHELXL-2018/3 (Sheldrick, 2018)'
_computing_structure_solution 'SHELXT-2014 (Sheldrick 2014)'
_diffrn_ambient_temperature 200(2)
_diffrn_detector_area_resol_mean 5.81
_diffrn_measured_fraction_theta_full 0.990
_diffrn_measured_fraction_theta_max 0.990
_diffrn_measurement_device_type 'STOE Stadivari'
_diffrn_measurement_method 'rotation method, \w scans'
_diffrn_radiation_type CuK\a
_diffrn_radiation_wavelength 1.54178
_diffrn_reflns_av_R_equivalents 0.0720
_diffrn_reflns_av_unetI/netI 0.0512
_diffrn_reflns_Laue_measured_fraction_full 0.990
_diffrn_reflns_Laue_measured_fraction_max 0.990
_diffrn_reflns_limit_h_max 30
_diffrn_reflns_limit_h_min -28
_diffrn_reflns_limit_k_max 11
_diffrn_reflns_limit_k_min -22
_diffrn_reflns_limit_l_max 9
_diffrn_reflns_limit_l_min -12
_diffrn_reflns_number 19298
_diffrn_reflns_point_group_measured_fraction_full 0.990
_diffrn_reflns_point_group_measured_fraction_max 0.990
_diffrn_reflns_theta_full 52.624
_diffrn_reflns_theta_max 52.624
_diffrn_reflns_theta_min 2.954
_diffrn_source 'Genix3D Cu HF'
_exptl_absorpt_coefficient_mu 0.465
_exptl_absorpt_correction_T_max 1.391
_exptl_absorpt_correction_T_min 0.792
_exptl_absorpt_correction_type multi-scan
_exptl_absorpt_process_details 'STOE X-AREA LANA'
_exptl_crystal_colour colourless
_exptl_crystal_density_diffrn 1.068
_exptl_crystal_description plate
_exptl_crystal_F_000 2760
_exptl_crystal_size_max 0.089
_exptl_crystal_size_mid 0.066
_exptl_crystal_size_min 0.019
_refine_diff_density_max 0.136
_refine_diff_density_min -0.149
_refine_diff_density_rms 0.032
_refine_ls_extinction_method none
_refine_ls_goodness_of_fit_ref 1.063
_refine_ls_hydrogen_treatment constr
_refine_ls_matrix_type full
_refine_ls_number_parameters 493
_refine_ls_number_reflns 4513
_refine_ls_number_restraints 79
_refine_ls_restrained_S_all 1.075
_refine_ls_R_factor_all 0.1258
_refine_ls_R_factor_gt 0.0614
_refine_ls_shift/su_max 0.000
_refine_ls_shift/su_mean 0.000
_refine_ls_structure_factor_coef Fsqd
_refine_ls_weighting_details 'w=1/[\s^2^(Fo^2^)+(0.0628P)^2^+2.6937P] where P=(Fo^2^+2Fc^2^)/3'
_refine_ls_weighting_scheme calc
_refine_ls_wR_factor_gt 0.1262
_refine_ls_wR_factor_ref 0.1555
_reflns_Friedel_coverage 0.000
_reflns_number_gt 2610
_reflns_number_total 4513
_reflns_threshold_expression 'I > 2\s(I)'
_cod_data_source_file jo0c01887_si_001.cif
_cod_data_source_block sct13
_cod_database_code 4038880
_shelx_shelxl_version_number 2018/3
_shelx_space_group_comment
; 
The symmetry employed for this shelxl refinement is uniquely defined 
by the following loop, which should always be used as a source of 
symmetry information in preference to the above space-group names. 
They are only intended as comments. 
;
_shelx_estimated_absorpt_t_min 0.960
_shelx_estimated_absorpt_t_max 0.991
_exptl_absorpt_special_details 'X-Area LANA 1.70.0.0 (STOE, 2017)'

loop_
_space_group_symop_operation_xyz
'x, y, z'
'-x+1/2, -y, z'
'-x+1/2, y+1/2, -z+1/2'
'x, -y+1/2, -z+1/2'
'-x, -y, -z'
'x-1/2, y, -z'
'x-1/2, -y-1/2, z-1/2'
'-x, y-1/2, z-1/2'

loop_
_atom_site_label
_atom_site_type_symbol
_atom_site_fract_x
_atom_site_fract_y
_atom_site_fract_z
_atom_site_U_iso_or_equiv
_atom_site_adp_type
_atom_site_occupancy
_atom_site_site_symmetry_order
_atom_site_calc_flag
_atom_site_refinement_flags_posn
_atom_site_refinement_flags_adp
_atom_site_refinement_flags_occupancy
_atom_site_disorder_assembly
_atom_site_disorder_group
C11 C 0.90605(11) 0.45173(18) 0.1353(3) 0.0499(10) Uani 1 1 d . . . . .
C12 C 0.89993(11) 0.39973(17) 0.2016(4) 0.0494(10) Uani 1 1 d . . . . .
C13 C 0.90088(11) 0.40450(17) 0.3161(3) 0.0468(10) Uani 1 1 d . . . . .
C14 C 0.90995(11) 0.46141(18) 0.3652(3) 0.0493(10) Uani 1 1 d . . . . .
C15 C 0.91701(11) 0.51358(17) 0.3004(4) 0.0474(10) Uani 1 1 d . . . . .
C16 C 0.91568(11) 0.50838(17) 0.1849(3) 0.0493(10) Uani 1 1 d . . . . .
C111 C 0.90252(13) 0.4472(2) 0.0114(3) 0.0656(12) Uani 1 1 d . . . . .
H11A H 0.890944 0.486749 -0.017443 0.079 Uiso 1 1 calc R U . . .
H11B H 0.880583 0.414764 -0.007363 0.079 Uiso 1 1 calc R U . . .
C112 C 0.94691(14) 0.4326(2) -0.0457(4) 0.0873(15) Uani 1 1 d . . . . .
H11C H 0.941972 0.428925 -0.124865 0.131 Uiso 1 1 calc R U . . .
H11D H 0.958815 0.393686 -0.017248 0.131 Uiso 1 1 calc R U . . .
H11E H 0.968328 0.465769 -0.031379 0.131 Uiso 1 1 calc R U . . .
C131 C 0.89345(12) 0.34808(17) 0.3871(3) 0.0603(11) Uani 1 1 d . . . . .
H13A H 0.873341 0.319246 0.348092 0.072 Uiso 1 1 calc R U . . .
H13B H 0.878415 0.360705 0.455848 0.072 Uiso 1 1 calc R U . . .
C132 C 0.93738(14) 0.31436(18) 0.4158(4) 0.0803(14) Uani 1 1 d . . . . .
H13C H 0.931033 0.280654 0.466927 0.120 Uiso 1 1 calc R U . . .
H13D H 0.958238 0.343385 0.449970 0.120 Uiso 1 1 calc R U . . .
H13E H 0.950731 0.297651 0.348704 0.120 Uiso 1 1 calc R U . . .
C151 C 0.92642(12) 0.57545(17) 0.3542(4) 0.0591(11) Uani 1 1 d . . . . .
H15A H 0.909797 0.577917 0.424314 0.071 Uiso 1 1 calc R U . . .
H15B H 0.915376 0.608781 0.305917 0.071 Uiso 1 1 calc R U . . .
C152 C 0.97656(13) 0.58555(19) 0.3768(4) 0.0813(14) Uani 1 1 d . . . . .
H15C H 0.981109 0.626797 0.407440 0.122 Uiso 1 1 calc R U . . .
H15D H 0.993325 0.581656 0.308112 0.122 Uiso 1 1 calc R U . . .
H15E H 0.987135 0.554606 0.429263 0.122 Uiso 1 1 calc R U . . .
C17 C 0.89229(12) 0.33745(17) 0.1487(3) 0.0585(11) Uani 1 1 d . . . . .
H17A H 0.908979 0.336760 0.078611 0.070 Uiso 1 1 calc R U . . .
H17B H 0.905875 0.305862 0.196848 0.070 Uiso 1 1 calc R U . . .
C18 C 0.91111(11) 0.46643(18) 0.4894(3) 0.0552(11) Uani 1 1 d . . . . .
H18A H 0.925288 0.428578 0.518363 0.066 Uiso 1 1 calc R U . . .
H18B H 0.930910 0.501322 0.508707 0.066 Uiso 1 1 calc R U . . .
C19 C 0.92440(12) 0.56526(17) 0.1155(3) 0.0597(11) Uani 1 1 d . . . . .
H19A H 0.949096 0.588602 0.149983 0.072 Uiso 1 1 calc R U . . .
H19B H 0.935058 0.551422 0.042672 0.072 Uiso 1 1 calc R U . . .
C21 C 0.73232(13) 0.37678(18) 0.1427(4) 0.0684(13) Uani 1 1 d D . . . .
H21 H 0.738287 0.415864 0.174438 0.082 Uiso 1 1 calc R U . . .
C22 C 0.76710(12) 0.33557(18) 0.1258(3) 0.0594(11) Uani 1 1 d D . . . .
C23 C 0.75769(13) 0.27883(18) 0.0793(3) 0.0584(11) Uani 1 1 d D . . . .
H23 H 0.781509 0.250657 0.067575 0.070 Uiso 1 1 calc R U . . .
C24 C 0.71485(13) 0.26171(17) 0.0494(3) 0.0551(10) Uani 1 1 d D . . . .
C25 C 0.68087(13) 0.30421(17) 0.0663(3) 0.0554(11) Uani 1 1 d D . . . .
H25 H 0.651257 0.293882 0.045072 0.067 Uiso 1 1 calc R U . . .
C26 C 0.68892(12) 0.36140(17) 0.1134(3) 0.0571(11) Uani 1 1 d D . . . .
C27 C 0.81352(13) 0.35260(18) 0.1503(3) 0.0601(11) Uani 1 1 d D . . . .
H27 H 0.819261 0.390690 0.185943 0.072 Uiso 1 1 calc R U . . .
N27 N 0.84600(10) 0.31837(14) 0.1256(3) 0.0556(9) Uani 1 1 d D . . . .
C28 C 0.70518(14) 0.19927(18) -0.0024(4) 0.0659(12) Uani 1 1 d D . . . .
C281 C 0.6674(4) 0.1676(5) 0.0477(13) 0.129(6) Uani 0.582(13) 1 d D . P A 1
H28A H 0.661633 0.129120 0.008315 0.194 Uiso 0.582(13) 1 calc R U P A 1
H28B H 0.640877 0.194010 0.044028 0.194 Uiso 0.582(13) 1 calc R U P A 1
H28C H 0.674321 0.158496 0.124602 0.194 Uiso 0.582(13) 1 calc R U P A 1
C282 C 0.7473(3) 0.1582(4) -0.0007(14) 0.109(5) Uani 0.582(13) 1 d D . P A 1
H28D H 0.740659 0.118781 -0.036423 0.163 Uiso 0.582(13) 1 calc R U P A 1
H28E H 0.756317 0.150731 0.075446 0.163 Uiso 0.582(13) 1 calc R U P A 1
H28F H 0.771594 0.178866 -0.039935 0.163 Uiso 0.582(13) 1 calc R U P A 1
C283 C 0.6977(5) 0.2141(5) -0.1251(7) 0.133(6) Uani 0.582(13) 1 d D . P A 1
H28G H 0.694108 0.175671 -0.166225 0.200 Uiso 0.582(13) 1 calc R U P A 1
H28H H 0.723595 0.236741 -0.153550 0.200 Uiso 0.582(13) 1 calc R U P A 1
H28I H 0.670785 0.239351 -0.133242 0.200 Uiso 0.582(13) 1 calc R U P A 1
C29 C 0.65176(13) 0.40480(18) 0.1298(3) 0.0599(11) Uani 1 1 d D . . . .
H29 H 0.657295 0.443098 0.164902 0.072 Uiso 1 1 calc R U . . .
N29 N 0.61291(11) 0.39224(14) 0.0982(3) 0.0580(9) Uani 1 1 d D . . . .
C31 C 0.750000 0.500000 0.4983(5) 0.0524(14) Uani 1 2 d DS T P . .
H31 H 0.750000 0.499998 0.420350 0.063 Uiso 1 2 calc R U P . .
C32 C 0.78979(12) 0.49107(16) 0.5538(3) 0.0477(9) Uani 1 1 d D . . . .
C33 C 0.78901(13) 0.49072(19) 0.6673(3) 0.0648(11) Uani 1 1 d D . . . .
H33 H 0.816098 0.483901 0.706044 0.078 Uiso 1 1 calc R U . . .
C34 C 0.750000 0.500000 0.7261(4) 0.079(2) Uani 1 2 d DS T P . .
C37 C 0.83241(13) 0.48196(16) 0.4957(3) 0.0506(10) Uani 1 1 d D . . . .
H37 H 0.832687 0.481231 0.417750 0.061 Uiso 1 1 calc R U . . .
N37 N 0.86861(11) 0.47510(14) 0.5476(3) 0.0555(9) Uani 1 1 d D . . . .
C38 C 0.7472(3) 0.4760(4) 0.8487(6) 0.070(3) Uani 0.5 1 d D . P B -1
C381 C 0.7894(5) 0.4957(11) 0.9100(16) 0.147(14) Uani 0.5 1 d D . P B -1
H38A H 0.782573 0.500636 0.988135 0.221 Uiso 0.5 1 calc R U P B -1
H38B H 0.800184 0.534894 0.880252 0.221 Uiso 0.5 1 calc R U P B -1
H38C H 0.812527 0.464139 0.900957 0.221 Uiso 0.5 1 calc R U P B -1
C382 C 0.7087(6) 0.5123(10) 0.9016(13) 0.129(13) Uani 0.5 1 d D . P B -1
H38D H 0.711064 0.509568 0.981619 0.194 Uiso 0.5 1 calc R U P B -1
H38E H 0.680067 0.494839 0.877911 0.194 Uiso 0.5 1 calc R U P B -1
H38F H 0.710421 0.555513 0.879003 0.194 Uiso 0.5 1 calc R U P B -1
C383 C 0.7402(5) 0.4070(6) 0.8613(9) 0.166(6) Uani 0.5 1 d D . P B -1
H38G H 0.740393 0.396245 0.939352 0.249 Uiso 0.5 1 calc R U P B -1
H38H H 0.764353 0.385007 0.823714 0.249 Uiso 0.5 1 calc R U P B -1
H38I H 0.711444 0.395405 0.828987 0.249 Uiso 0.5 1 calc R U P B -1
C51 C 0.85207(19) 0.1933(3) -0.2030(7) 0.1083(18) Uani 1 1 d . . . . .
H51 H 0.852220 0.153565 -0.170420 0.130 Uiso 1 1 calc R U . . .
C52 C 0.85202(16) 0.2442(4) -0.1385(5) 0.0983(17) Uani 1 1 d . . . . .
H52 H 0.852078 0.240222 -0.060897 0.118 Uiso 1 1 calc R U . . .
C53 C 0.85189(18) 0.3011(4) -0.1858(6) 0.1051(18) Uani 1 1 d . . . . .
H53 H 0.851685 0.336895 -0.141078 0.126 Uiso 1 1 calc R U . . .
C61 C 0.5259(2) 0.3520(4) -0.1763(6) 0.124(2) Uani 1 1 d . . . . .
H61 H 0.499255 0.332278 -0.152851 0.148 Uiso 1 1 calc R U . . .
C62 C 0.5650(3) 0.3243(3) -0.1625(5) 0.125(2) Uani 1 1 d . . . . .
H62 H 0.566576 0.283962 -0.132612 0.150 Uiso 1 1 calc R U . . .
C63 C 0.6024(3) 0.3544(5) -0.1914(6) 0.154(3) Uani 1 1 d . . . . .
H63 H 0.630833 0.336496 -0.177569 0.184 Uiso 1 1 calc R U . . .
C64 C 0.5996(2) 0.4108(4) -0.2408(6) 0.139(3) Uani 1 1 d . . . . .
H64 H 0.626009 0.431085 -0.264917 0.167 Uiso 1 1 calc R U . . .
C65 C 0.5598(3) 0.4374(3) -0.2550(4) 0.1042(17) Uani 1 1 d . . . . .
H65 H 0.557603 0.477034 -0.287546 0.125 Uiso 1 1 calc R U . . .
C66 C 0.5240(2) 0.4082(4) -0.2238(6) 0.125(2) Uani 1 1 d . . . . .
H66 H 0.495666 0.427006 -0.234654 0.150 Uiso 1 1 calc R U . . .
C71 C 0.4763(3) 0.250000 0.250000 0.148(6) Uani 1 2 d S T P . .
H71 H 0.444583 0.250001 0.250004 0.177 Uiso 1 2 calc R U P . .
C72 C 0.5002(3) 0.2722(3) 0.1631(6) 0.128(3) Uani 1 1 d . . . . .
H72 H 0.485132 0.288169 0.100742 0.154 Uiso 1 1 calc R U . . .
C73 C 0.5452(3) 0.2714(3) 0.1661(6) 0.120(2) Uani 1 1 d . . . . .
H73 H 0.561834 0.286784 0.105708 0.144 Uiso 1 1 calc R U . . .
C74 C 0.5654(3) 0.250000 0.250000 0.126(4) Uani 1 2 d S T P . .
H74 H 0.597191 0.249998 0.249995 0.152 Uiso 1 2 calc R U P . .
C284 C 0.7342(6) 0.1778(7) -0.0831(12) 0.089(6) Uani 0.418(13) 1 d . . P A 2
H28J H 0.764987 0.179290 -0.055676 0.133 Uiso 0.418(13) 1 calc R U P A 2
H28K H 0.731624 0.203682 -0.148622 0.133 Uiso 0.418(13) 1 calc R U P A 2
H28L H 0.726483 0.135192 -0.101846 0.133 Uiso 0.418(13) 1 calc R U P A 2
C285 C 0.6539(4) 0.1938(6) -0.0455(16) 0.096(7) Uani 0.418(13) 1 d . . P A 2
H28M H 0.648586 0.152169 -0.073768 0.144 Uiso 0.418(13) 1 calc R U P A 2
H28N H 0.648747 0.223880 -0.103999 0.144 Uiso 0.418(13) 1 calc R U P A 2
H28O H 0.633353 0.201958 0.015492 0.144 Uiso 0.418(13) 1 calc R U P A 2
C286 C 0.7031(7) 0.1538(6) 0.0990(11) 0.098(6) Uani 0.418(13) 1 d . . P A 2
H28P H 0.692847 0.113247 0.074409 0.146 Uiso 0.418(13) 1 calc R U P A 2
H28Q H 0.682347 0.170061 0.153937 0.146 Uiso 0.418(13) 1 calc R U P A 2
H28R H 0.732983 0.149951 0.131456 0.146 Uiso 0.418(13) 1 calc R U P A 2

loop_
_atom_site_aniso_label
_atom_site_aniso_U_11
_atom_site_aniso_U_22
_atom_site_aniso_U_33
_atom_site_aniso_U_23
_atom_site_aniso_U_13
_atom_site_aniso_U_12
C11 0.040(2) 0.053(3) 0.057(3) -0.007(2) 0.005(2) 0.0072(19)
C12 0.034(2) 0.050(3) 0.063(3) -0.012(2) 0.001(2) 0.0101(18)
C13 0.034(2) 0.048(3) 0.058(3) 0.000(2) -0.0011(19) 0.0044(18)
C14 0.033(2) 0.056(3) 0.059(3) -0.008(2) -0.0044(19) 0.0081(19)
C15 0.030(2) 0.045(3) 0.067(3) -0.001(2) -0.0018(19) 0.0058(18)
C16 0.034(2) 0.052(3) 0.062(3) 0.004(2) 0.0036(19) 0.0087(19)
C111 0.062(3) 0.079(3) 0.056(3) -0.002(2) 0.008(2) 0.009(2)
C112 0.082(3) 0.105(4) 0.075(3) -0.010(3) 0.025(3) 0.010(3)
C131 0.060(3) 0.050(2) 0.071(3) 0.002(2) -0.011(2) 0.002(2)
C132 0.074(3) 0.059(3) 0.108(4) 0.007(3) -0.026(3) 0.013(2)
C151 0.049(2) 0.050(2) 0.078(3) -0.007(2) -0.005(2) -0.0007(19)
C152 0.061(3) 0.071(3) 0.112(4) -0.005(3) -0.020(3) -0.011(2)
C17 0.045(2) 0.057(3) 0.074(3) -0.013(2) 0.000(2) 0.004(2)
C18 0.043(2) 0.060(3) 0.063(3) -0.004(2) -0.004(2) 0.0069(19)
C19 0.045(2) 0.060(3) 0.074(3) 0.008(2) 0.006(2) 0.005(2)
C21 0.054(3) 0.053(2) 0.099(4) -0.023(2) -0.003(2) 0.002(2)
C22 0.047(3) 0.054(3) 0.078(3) -0.017(2) 0.001(2) 0.003(2)
C23 0.051(3) 0.053(3) 0.071(3) -0.003(2) 0.005(2) 0.004(2)
C24 0.056(3) 0.048(3) 0.061(3) -0.003(2) 0.008(2) 0.000(2)
C25 0.048(2) 0.053(3) 0.066(3) -0.003(2) 0.004(2) -0.006(2)
C26 0.044(2) 0.053(3) 0.074(3) -0.016(2) 0.004(2) -0.001(2)
C27 0.053(3) 0.054(3) 0.074(3) -0.015(2) 0.000(2) 0.004(2)
N27 0.045(2) 0.056(2) 0.065(2) -0.0114(18) 0.0006(17) 0.0077(17)
C28 0.065(3) 0.049(3) 0.083(4) -0.015(3) -0.001(3) 0.003(2)
C281 0.097(10) 0.079(9) 0.212(19) -0.028(10) 0.033(12) -0.035(8)
C282 0.079(6) 0.046(6) 0.200(16) -0.035(8) -0.003(9) 0.000(5)
C283 0.235(18) 0.082(8) 0.083(8) -0.032(6) -0.048(10) 0.005(9)
C29 0.049(3) 0.052(3) 0.079(3) -0.018(2) -0.001(2) 0.005(2)
N29 0.048(2) 0.056(2) 0.070(2) -0.0067(18) -0.0015(18) 0.0009(18)
C31 0.053(4) 0.060(4) 0.044(3) 0.000 0.000 -0.003(3)
C32 0.044(2) 0.052(2) 0.047(3) -0.001(2) -0.002(2) -0.0012(18)
C33 0.048(2) 0.093(3) 0.054(3) 0.002(2) -0.002(2) 0.012(2)
C34 0.063(4) 0.134(6) 0.040(4) 0.000 0.000 0.019(4)
C37 0.050(3) 0.050(2) 0.051(2) -0.004(2) 0.002(2) 0.0016(19)
N37 0.050(2) 0.060(2) 0.056(2) -0.0057(17) -0.0044(19) 0.0053(17)
C38 0.062(6) 0.090(9) 0.059(6) -0.001(5) -0.002(6) -0.010(8)
C381 0.039(10) 0.31(3) 0.094(17) -0.076(17) -0.011(10) 0.008(13)
C382 0.15(2) 0.21(2) 0.022(9) -0.040(12) 0.004(11) 0.063(17)
C383 0.263(19) 0.176(15) 0.060(8) 0.044(8) 0.019(9) 0.010(13)
C51 0.125(5) 0.107(5) 0.094(5) -0.010(5) 0.024(4) -0.020(4)
C52 0.084(4) 0.142(5) 0.069(4) -0.013(5) 0.006(3) 0.005(4)
C53 0.103(4) 0.130(6) 0.082(5) -0.041(4) -0.020(3) 0.023(4)
C61 0.090(5) 0.151(6) 0.130(6) 0.005(5) 0.002(4) -0.027(5)
C62 0.152(7) 0.107(5) 0.116(5) 0.015(4) 0.038(5) 0.032(5)
C63 0.102(6) 0.210(9) 0.149(7) 0.057(6) 0.021(5) 0.070(6)
C64 0.090(5) 0.175(7) 0.153(7) 0.041(6) 0.025(5) -0.010(5)
C65 0.121(5) 0.104(4) 0.088(4) 0.010(3) 0.016(4) 0.019(5)
C66 0.074(5) 0.165(7) 0.135(6) 0.038(5) 0.008(4) 0.033(5)
C71 0.049(5) 0.107(9) 0.287(19) -0.064(11) 0.000 0.000
C72 0.151(8) 0.080(4) 0.154(8) -0.007(5) -0.088(6) 0.008(6)
C73 0.172(7) 0.091(5) 0.097(6) -0.022(4) 0.029(5) -0.063(6)
C74 0.072(6) 0.160(11) 0.147(11) -0.087(10) 0.000 0.000
C284 0.131(16) 0.072(11) 0.063(10) -0.010(9) 0.032(10) -0.031(10)
C285 0.090(10) 0.044(8) 0.154(17) -0.018(9) -0.053(11) -0.011(7)
C286 0.145(15) 0.053(7) 0.094(10) -0.008(7) 0.023(10) -0.016(9)

loop_
_atom_type_symbol
_atom_type_description
_atom_type_scat_dispersion_real
_atom_type_scat_dispersion_imag
_atom_type_scat_source
C C 0.0181 0.0091 'International Tables Vol C Tables 4.2.6.8 and 6.1.1.4'
H H 0.0000 0.0000 'International Tables Vol C Tables 4.2.6.8 and 6.1.1.4'
N N 0.0311 0.0180 'International Tables Vol C Tables 4.2.6.8 and 6.1.1.4'

loop_
_geom_angle_atom_site_label_1
_geom_angle_atom_site_label_2
_geom_angle_atom_site_label_3
_geom_angle
_geom_angle_site_symmetry_1
_geom_angle_site_symmetry_3
_geom_angle_publ_flag
C12 C11 C16 119.1(3) . . ?
C12 C11 C111 120.9(4) . . ?
C16 C11 C111 120.0(4) . . ?
C11 C12 C13 120.9(3) . . ?
C11 C12 C17 119.6(4) . . ?
C13 C12 C17 119.5(4) . . ?
C14 C13 C12 119.7(4) . . ?
C14 C13 C131 119.8(4) . . ?
C12 C13 C131 120.4(4) . . ?
C15 C14 C13 120.2(3) . . ?
C15 C14 C18 120.2(3) . . ?
C13 C14 C18 119.6(4) . . ?
C14 C15 C16 119.6(3) . . ?
C14 C15 C151 120.0(4) . . ?
C16 C15 C151 120.4(4) . . ?
C11 C16 C15 120.4(3) . . ?
C11 C16 C19 120.6(4) . . ?
C15 C16 C19 119.0(4) . . ?
C11 C111 C112 113.9(3) . . ?
C11 C111 H11A 108.8 . . ?
C112 C111 H11A 108.8 . . ?
C11 C111 H11B 108.8 . . ?
C112 C111 H11B 108.8 . . ?
H11A C111 H11B 107.7 . . ?
C111 C112 H11C 109.5 . . ?
C111 C112 H11D 109.5 . . ?
H11C C112 H11D 109.5 . . ?
C111 C112 H11E 109.5 . . ?
H11C C112 H11E 109.5 . . ?
H11D C112 H11E 109.5 . . ?
C13 C131 C132 112.8(3) . . ?
C13 C131 H13A 109.0 . . ?
C132 C131 H13A 109.0 . . ?
C13 C131 H13B 109.0 . . ?
C132 C131 H13B 109.0 . . ?
H13A C131 H13B 107.8 . . ?
C131 C132 H13C 109.5 . . ?
C131 C132 H13D 109.5 . . ?
H13C C132 H13D 109.5 . . ?
C131 C132 H13E 109.5 . . ?
H13C C132 H13E 109.5 . . ?
H13D C132 H13E 109.5 . . ?
C15 C151 C152 112.5(3) . . ?
C15 C151 H15A 109.1 . . ?
C152 C151 H15A 109.1 . . ?
C15 C151 H15B 109.1 . . ?
C152 C151 H15B 109.1 . . ?
H15A C151 H15B 107.8 . . ?
C151 C152 H15C 109.5 . . ?
C151 C152 H15D 109.5 . . ?
H15C C152 H15D 109.5 . . ?
C151 C152 H15E 109.5 . . ?
H15C C152 H15E 109.5 . . ?
H15D C152 H15E 109.5 . . ?
N27 C17 C12 118.3(3) . . ?
N27 C17 H17A 107.7 . . ?
C12 C17 H17A 107.7 . . ?
N27 C17 H17B 107.7 . . ?
C12 C17 H17B 107.7 . . ?
H17A C17 H17B 107.1 . . ?
N37 C18 C14 118.1(3) . . ?
N37 C18 H18A 107.8 . . ?
C14 C18 H18A 107.8 . . ?
N37 C18 H18B 107.8 . . ?
C14 C18 H18B 107.8 . . ?
H18A C18 H18B 107.1 . . ?
N29 C19 C16 117.5(3) 2_665 . ?
N29 C19 H19A 107.9 2_665 . ?
C16 C19 H19A 107.9 . . ?
N29 C19 H19B 107.9 2_665 . ?
C16 C19 H19B 107.9 . . ?
H19A C19 H19B 107.2 . . ?
C26 C21 C22 120.6(4) . . ?
C26 C21 H21 119.7 . . ?
C22 C21 H21 119.7 . . ?
C23 C22 C21 118.8(3) . . ?
C23 C22 C27 120.0(3) . . ?
C21 C22 C27 121.1(4) . . ?
C24 C23 C22 122.3(3) . . ?
C24 C23 H23 118.8 . . ?
C22 C23 H23 118.8 . . ?
C23 C24 C25 117.4(3) . . ?
C23 C24 C28 121.6(3) . . ?
C25 C24 C28 120.9(3) . . ?
C24 C25 C26 121.9(3) . . ?
C24 C25 H25 119.0 . . ?
C26 C25 H25 119.0 . . ?
C21 C26 C25 118.9(3) . . ?
C21 C26 C29 121.2(4) . . ?
C25 C26 C29 119.9(3) . . ?
N27 C27 C22 122.2(4) . . ?
N27 C27 H27 118.9 . . ?
C22 C27 H27 118.9 . . ?
C27 N27 C17 120.9(3) . . ?
C284 C28 C24 118.2(6) . . ?
C281 C28 C24 113.1(5) . . ?
C281 C28 C282 110.7(7) . . ?
C24 C28 C282 110.7(5) . . ?
C281 C28 C283 113.1(8) . . ?
C24 C28 C283 104.1(5) . . ?
C282 C28 C283 104.6(9) . . ?
C284 C28 C286 111.5(9) . . ?
C24 C28 C286 103.8(6) . . ?
C284 C28 C285 109.7(10) . . ?
C24 C28 C285 112.2(5) . . ?
C286 C28 C285 99.8(10) . . ?
C28 C281 H28A 109.5 . . ?
C28 C281 H28B 109.5 . . ?
H28A C281 H28B 109.5 . . ?
C28 C281 H28C 109.5 . . ?
H28A C281 H28C 109.5 . . ?
H28B C281 H28C 109.5 . . ?
C28 C282 H28D 109.5 . . ?
C28 C282 H28E 109.5 . . ?
H28D C282 H28E 109.5 . . ?
C28 C282 H28F 109.5 . . ?
H28D C282 H28F 109.5 . . ?
H28E C282 H28F 109.5 . . ?
C28 C283 H28G 109.5 . . ?
C28 C283 H28H 109.5 . . ?
H28G C283 H28H 109.5 . . ?
C28 C283 H28I 109.5 . . ?
H28G C283 H28I 109.5 . . ?
H28H C283 H28I 109.5 . . ?
N29 C29 C26 121.3(4) . . ?
N29 C29 H29 119.4 . . ?
C26 C29 H29 119.4 . . ?
C29 N29 C19 121.7(3) . 2_665 ?
C32 C31 C32 121.4(5) 2_665 . ?
C32 C31 H31 119.3 2_665 . ?
C32 C31 H31 119.3 . . ?
C33 C32 C31 118.4(4) . . ?
C33 C32 C37 119.7(4) . . ?
C31 C32 C37 121.9(4) . . ?
C32 C33 C34 122.1(4) . . ?
C32 C33 H33 118.9 . . ?
C34 C33 H33 118.9 . . ?
C33 C34 C33 117.6(5) . 2_665 ?
C33 C34 C38 119.1(4) . . ?
C33 C34 C38 119.4(4) 2_665 . ?
N37 C37 C32 121.1(4) . . ?
N37 C37 H37 119.4 . . ?
C32 C37 H37 119.4 . . ?
C37 N37 C18 121.0(3) . . ?
C383 C38 C381 109.8(11) . . ?
C383 C38 C382 111.1(10) . . ?
C381 C38 C382 105.7(9) . . ?
C383 C38 C34 115.2(6) . . ?
C381 C38 C34 109.0(9) . . ?
C382 C38 C34 105.6(9) . . ?
C38 C381 H38A 109.5 . . ?
C38 C381 H38B 109.5 . . ?
H38A C381 H38B 109.5 . . ?
C38 C381 H38C 109.5 . . ?
H38A C381 H38C 109.5 . . ?
H38B C381 H38C 109.5 . . ?
C38 C382 H38D 109.5 . . ?
C38 C382 H38E 109.5 . . ?
H38D C382 H38E 109.5 . . ?
C38 C382 H38F 109.5 . . ?
H38D C382 H38F 109.5 . . ?
H38E C382 H38F 109.5 . . ?
C38 C383 H38G 109.5 . . ?
C38 C383 H38H 109.5 . . ?
H38G C383 H38H 109.5 . . ?
C38 C383 H38I 109.5 . . ?
H38G C383 H38I 109.5 . . ?
H38H C383 H38I 109.5 . . ?
C52 C51 C53 120.3(6) . 4_554 ?
C52 C51 H51 119.8 . . ?
C53 C51 H51 119.8 4_554 . ?
C51 C52 C53 119.5(6) . . ?
C51 C52 H52 120.2 . . ?
C53 C52 H52 120.2 . . ?
C51 C53 C52 120.2(6) 4_554 . ?
C51 C53 H53 119.9 4_554 . ?
C52 C53 H53 119.9 . . ?
C62 C61 C66 120.1(6) . . ?
C62 C61 H61 120.0 . . ?
C66 C61 H61 120.0 . . ?
C61 C62 C63 118.7(7) . . ?
C61 C62 H62 120.6 . . ?
C63 C62 H62 120.6 . . ?
C62 C63 C64 120.1(6) . . ?
C62 C63 H63 120.0 . . ?
C64 C63 H63 120.0 . . ?
C65 C64 C63 119.9(6) . . ?
C65 C64 H64 120.1 . . ?
C63 C64 H64 120.1 . . ?
C66 C65 C64 119.1(6) . . ?
C66 C65 H65 120.4 . . ?
C64 C65 H65 120.4 . . ?
C65 C66 C61 122.0(6) . . ?
C65 C66 H66 119.0 . . ?
C61 C66 H66 119.0 . . ?
C72 C71 C72 116.9(9) . 4 ?
C72 C71 H71 121.6 . . ?
C72 C71 H71 121.6 4 . ?
C73 C72 C71 119.8(8) . . ?
C73 C72 H72 120.1 . . ?
C71 C72 H72 120.1 . . ?
C74 C73 C72 120.1(8) . . ?
C74 C73 H73 120.0 . . ?
C72 C73 H73 120.0 . . ?
C73 C74 C73 123.3(11) 4 . ?
C73 C74 H74 118.4 4 . ?
C73 C74 H74 118.4 . . ?
C28 C284 H28J 109.5 . . ?
C28 C284 H28K 109.5 . . ?
H28J C284 H28K 109.5 . . ?
C28 C284 H28L 109.5 . . ?
H28J C284 H28L 109.5 . . ?
H28K C284 H28L 109.5 . . ?
C28 C285 H28M 109.5 . . ?
C28 C285 H28N 109.5 . . ?
H28M C285 H28N 109.5 . . ?
C28 C285 H28O 109.5 . . ?
H28M C285 H28O 109.5 . . ?
H28N C285 H28O 109.5 . . ?
C28 C286 H28P 109.5 . . ?
C28 C286 H28Q 109.5 . . ?
H28P C286 H28Q 109.5 . . ?
C28 C286 H28R 109.5 . . ?
H28P C286 H28R 109.5 . . ?
H28Q C286 H28R 109.5 . . ?

loop_
_geom_bond_atom_site_label_1
_geom_bond_atom_site_label_2
_geom_bond_distance
_geom_bond_site_symmetry_2
_geom_bond_publ_flag
C11 C12 1.401(5) . ?
C11 C16 1.401(5) . ?
C11 C111 1.517(5) . ?
C12 C13 1.401(5) . ?
C12 C17 1.515(5) . ?
C13 C14 1.400(5) . ?
C13 C131 1.516(5) . ?
C14 C15 1.398(5) . ?
C14 C18 1.518(5) . ?
C15 C16 1.413(5) . ?
C15 C151 1.522(5) . ?
C16 C19 1.520(5) . ?
C111 C112 1.533(5) . ?
C111 H11A 0.9900 . ?
C111 H11B 0.9900 . ?
C112 H11C 0.9800 . ?
C112 H11D 0.9800 . ?
C112 H11E 0.9800 . ?
C131 C132 1.545(5) . ?
C131 H13A 0.9900 . ?
C131 H13B 0.9900 . ?
C132 H13C 0.9800 . ?
C132 H13D 0.9800 . ?
C132 H13E 0.9800 . ?
C151 C152 1.541(5) . ?
C151 H15A 0.9900 . ?
C151 H15B 0.9900 . ?
C152 H15C 0.9800 . ?
C152 H15D 0.9800 . ?
C152 H15E 0.9800 . ?
C17 N27 1.473(4) . ?
C17 H17A 0.9900 . ?
C17 H17B 0.9900 . ?
C18 N37 1.468(4) . ?
C18 H18A 0.9900 . ?
C18 H18B 0.9900 . ?
C19 N29 1.464(4) 2_665 ?
C19 H19A 0.9900 . ?
C19 H19B 0.9900 . ?
C21 C26 1.387(5) . ?
C21 C22 1.388(5) . ?
C21 H21 0.9500 . ?
C22 C23 1.385(5) . ?
C22 C27 1.468(5) . ?
C23 C24 1.384(5) . ?
C23 H23 0.9500 . ?
C24 C25 1.388(5) . ?
C24 C28 1.524(5) . ?
C25 C26 1.389(5) . ?
C25 H25 0.9500 . ?
C26 C29 1.471(5) . ?
C27 N27 1.260(4) . ?
C27 H27 0.9500 . ?
C28 C284 1.393(13) . ?
C28 C281 1.457(9) . ?
C28 C282 1.544(8) . ?
C28 C283 1.546(9) . ?
C28 C286 1.584(14) . ?
C28 C285 1.627(12) . ?
C281 H28A 0.9800 . ?
C281 H28B 0.9800 . ?
C281 H28C 0.9800 . ?
C282 H28D 0.9800 . ?
C282 H28E 0.9800 . ?
C282 H28F 0.9800 . ?
C283 H28G 0.9800 . ?
C283 H28H 0.9800 . ?
C283 H28I 0.9800 . ?
C29 N29 1.255(4) . ?
C29 H29 0.9500 . ?
C31 C32 1.383(4) 2_665 ?
C31 C32 1.383(4) . ?
C31 H31 0.9500 . ?
C32 C33 1.383(5) . ?
C32 C37 1.472(5) . ?
C33 C34 1.385(4) . ?
C33 H33 0.9500 . ?
C34 C38 1.584(9) . ?
C37 N37 1.263(4) . ?
C37 H37 0.9500 . ?
C38 C383 1.521(11) . ?
C38 C381 1.529(12) . ?
C38 C382 1.536(13) . ?
C381 H38A 0.9800 . ?
C381 H38B 0.9800 . ?
C381 H38C 0.9800 . ?
C382 H38D 0.9800 . ?
C382 H38E 0.9800 . ?
C382 H38F 0.9800 . ?
C383 H38G 0.9800 . ?
C383 H38H 0.9800 . ?
C383 H38I 0.9800 . ?
C51 C52 1.356(8) . ?
C51 C53 1.361(8) 4_554 ?
C51 H51 0.9500 . ?
C52 C53 1.364(8) . ?
C52 H52 0.9500 . ?
C53 H53 0.9500 . ?
C61 C62 1.326(8) . ?
C61 C66 1.353(8) . ?
C61 H61 0.9500 . ?
C62 C63 1.343(9) . ?
C62 H62 0.9500 . ?
C63 C64 1.367(9) . ?
C63 H63 0.9500 . ?
C64 C65 1.336(8) . ?
C64 H64 0.9500 . ?
C65 C66 1.301(8) . ?
C65 H65 0.9500 . ?
C66 H66 0.9500 . ?
C71 C72 1.366(8) . ?
C71 C72 1.366(8) 4 ?
C71 H71 0.9500 . ?
C72 C73 1.345(10) . ?
C72 H72 0.9500 . ?
C73 C74 1.277(9) . ?
C73 H73 0.9500 . ?
C74 H74 0.9500 . ?
C284 H28J 0.9800 . ?
C284 H28K 0.9800 . ?
C284 H28L 0.9800 . ?
C285 H28M 0.9800 . ?
C285 H28N 0.9800 . ?
C285 H28O 0.9800 . ?
C286 H28P 0.9800 . ?
C286 H28Q 0.9800 . ?
C286 H28R 0.9800 . ?

loop_
_geom_torsion_atom_site_label_1
_geom_torsion_atom_site_label_2
_geom_torsion_atom_site_label_3
_geom_torsion_atom_site_label_4
_geom_torsion
_geom_torsion_site_symmetry_1
_geom_torsion_site_symmetry_2
_geom_torsion_site_symmetry_3
_geom_torsion_site_symmetry_4
_geom_torsion_publ_flag
C16 C11 C12 C13 3.6(5) . . . . ?
C111 C11 C12 C13 -176.7(3) . . . . ?
C16 C11 C12 C17 -176.3(3) . . . . ?
C111 C11 C12 C17 3.5(5) . . . . ?
C11 C12 C13 C14 -2.7(5) . . . . ?
C17 C12 C13 C14 177.1(3) . . . . ?
C11 C12 C13 C131 179.0(3) . . . . ?
C17 C12 C13 C131 -1.2(5) . . . . ?
C12 C13 C14 C15 1.5(5) . . . . ?
C131 C13 C14 C15 179.8(3) . . . . ?
C12 C13 C14 C18 -179.8(3) . . . . ?
C131 C13 C14 C18 -1.5(5) . . . . ?
C13 C14 C15 C16 -1.0(5) . . . . ?
C18 C14 C15 C16 -179.8(3) . . . . ?
C13 C14 C15 C151 179.4(3) . . . . ?
C18 C14 C15 C151 0.7(5) . . . . ?
C12 C11 C16 C15 -3.1(5) . . . . ?
C111 C11 C16 C15 177.1(3) . . . . ?
C12 C11 C16 C19 177.5(3) . . . . ?
C111 C11 C16 C19 -2.3(5) . . . . ?
C14 C15 C16 C11 1.9(5) . . . . ?
C151 C15 C16 C11 -178.6(3) . . . . ?
C14 C15 C16 C19 -178.7(3) . . . . ?
C151 C15 C16 C19 0.8(5) . . . . ?
C12 C11 C111 C112 -90.0(4) . . . . ?
C16 C11 C111 C112 89.8(4) . . . . ?
C14 C13 C131 C132 -87.4(4) . . . . ?
C12 C13 C131 C132 90.9(4) . . . . ?
C14 C15 C151 C152 87.9(4) . . . . ?
C16 C15 C151 C152 -91.7(4) . . . . ?
C11 C12 C17 N27 -90.4(4) . . . . ?
C13 C12 C17 N27 89.8(4) . . . . ?
C15 C14 C18 N37 94.8(4) . . . . ?
C13 C14 C18 N37 -84.0(4) . . . . ?
C11 C16 C19 N29 97.5(4) . . . 2_665 ?
C15 C16 C19 N29 -81.9(4) . . . 2_665 ?
C26 C21 C22 C23 0.0(6) . . . . ?
C26 C21 C22 C27 176.3(4) . . . . ?
C21 C22 C23 C24 -0.2(6) . . . . ?
C27 C22 C23 C24 -176.6(4) . . . . ?
C22 C23 C24 C25 0.8(6) . . . . ?
C22 C23 C24 C28 179.5(4) . . . . ?
C23 C24 C25 C26 -1.3(6) . . . . ?
C28 C24 C25 C26 -180.0(4) . . . . ?
C22 C21 C26 C25 -0.5(6) . . . . ?
C22 C21 C26 C29 -179.4(4) . . . . ?
C24 C25 C26 C21 1.1(6) . . . . ?
C24 C25 C26 C29 -179.9(4) . . . . ?
C23 C22 C27 N27 3.5(6) . . . . ?
C21 C22 C27 N27 -172.8(4) . . . . ?
C22 C27 N27 C17 178.5(4) . . . . ?
C12 C17 N27 C27 -0.9(6) . . . . ?
C23 C24 C28 C284 -42.9(11) . . . . ?
C25 C24 C28 C284 135.7(10) . . . . ?
C23 C24 C28 C281 132.5(9) . . . . ?
C25 C24 C28 C281 -48.9(9) . . . . ?
C23 C24 C28 C282 7.5(9) . . . . ?
C25 C24 C28 C282 -173.9(8) . . . . ?
C23 C24 C28 C283 -104.4(7) . . . . ?
C25 C24 C28 C283 74.3(8) . . . . ?
C23 C24 C28 C286 81.1(9) . . . . ?
C25 C24 C28 C286 -100.2(8) . . . . ?
C23 C24 C28 C285 -172.1(9) . . . . ?
C25 C24 C28 C285 6.5(10) . . . . ?
C21 C26 C29 N29 176.2(4) . . . . ?
C25 C26 C29 N29 -2.7(6) . . . . ?
C26 C29 N29 C19 179.1(4) . . . 2_665 ?
C32 C31 C32 C33 0.5(3) 2_665 . . . ?
C32 C31 C32 C37 -179.5(4) 2_665 . . . ?
C31 C32 C33 C34 -1.1(5) . . . . ?
C37 C32 C33 C34 179.0(3) . . . . ?
C32 C33 C34 C33 0.6(3) . . . 2_665 ?
C32 C33 C34 C38 158.2(5) . . . . ?
C33 C32 C37 N37 -1.5(6) . . . . ?
C31 C32 C37 N37 178.6(3) . . . . ?
C32 C37 N37 C18 -179.6(3) . . . . ?
C14 C18 N37 C37 -4.2(5) . . . . ?
C33 C34 C38 C383 -76.6(9) . . . . ?
C33 C34 C38 C383 80.6(9) 2_665 . . . ?
C33 C34 C38 C381 47.3(11) . . . . ?
C33 C34 C38 C381 -155.5(10) 2_665 . . . ?
C33 C34 C38 C382 160.4(9) . . . . ?
C33 C34 C38 C382 -42.4(10) 2_665 . . . ?
C53 C51 C52 C53 -0.1(7) 4_554 . . . ?
C51 C52 C53 C51 -0.4(7) . . . 4_554 ?
C66 C61 C62 C63 3.2(11) . . . . ?
C61 C62 C63 C64 -4.2(11) . . . . ?
C62 C63 C64 C65 3.5(12) . . . . ?
C63 C64 C65 C66 -1.6(11) . . . . ?
C64 C65 C66 C61 0.6(11) . . . . ?
C62 C61 C66 C65 -1.4(11) . . . . ?
C72 C71 C72 C73 0.0(4) 4 . . . ?
C71 C72 C73 C74 -0.1(9) . . . . ?
C72 C73 C74 C73 0.0(4) . . . 4 ?
